data_4122933
loop_
_publ_author_name
'Li, Jian'
'Yang, Peng'
'Yao, Ming'
'Deng, Jun'
'Li, Ang'

_publ_section_title
;
 Total Synthesis of Rubriflordilactone A.
;
_journal_name_full 'Journal of the American Chemical Society'
_journal_page_first 141113160240003
_journal_paper_doi 10.1021/ja5092563
_journal_year 2014
_chemical_absolute_configuration ad
_chemical_formula_sum 'C17 H27 Br O4 Si'
_chemical_formula_weight 403.39
_chemical_name_systematic
; 
 ? 
;
_space_group_IT_number 4
_symmetry_cell_setting monoclinic
_symmetry_space_group_name_Hall 'P 2yb'
_symmetry_space_group_name_H-M 'P 1 21 1'
_atom_sites_solution_hydrogens geom
_atom_sites_solution_primary direct
_atom_sites_solution_secondary difmap
_audit_creation_method SHELXL-97
_cell_angle_alpha 90.00
_cell_angle_beta 105.968(3)
_cell_angle_gamma 90.00
_cell_formula_units_Z 2
_cell_length_a 7.2488(9)
_cell_length_b 11.4291(13)
_cell_length_c 12.5189(15)
_cell_measurement_reflns_used 1542
_cell_measurement_temperature 293(2)
_cell_measurement_theta_max 37.889
_cell_measurement_theta_min 4.915
_cell_volume 997.1(2)
_computing_cell_refinement 'Bruker SMART'
_computing_data_collection 'Bruker SMART'
_computing_data_reduction 'Bruker SHELXTL'
_computing_molecular_graphics 'Bruker SHELXTL'
_computing_publication_material 'Bruker SHELXTL'
_computing_structure_refinement 'SHELXL-97 (Sheldrick, 1997)'
_computing_structure_solution 'SHELXS-97 (Sheldrick, 1990)'
_diffrn_ambient_temperature 293(2)
_diffrn_measured_fraction_theta_full 1.000
_diffrn_measured_fraction_theta_max 1.000
_diffrn_measurement_device_type 'CCD area detector'
_diffrn_measurement_method 'phi and omega scans'
_diffrn_radiation_monochromator graphite
_diffrn_radiation_source 'fine-focus sealed tube'
_diffrn_radiation_type MoK\a
_diffrn_radiation_wavelength 0.71073
_diffrn_reflns_av_R_equivalents 0.0392
_diffrn_reflns_av_sigmaI/netI 0.0797
_diffrn_reflns_limit_h_max 8
_diffrn_reflns_limit_h_min -8
_diffrn_reflns_limit_k_max 14
_diffrn_reflns_limit_k_min -11
_diffrn_reflns_limit_l_max 15
_diffrn_reflns_limit_l_min -14
_diffrn_reflns_number 6034
_diffrn_reflns_theta_full 26.00
_diffrn_reflns_theta_max 26.00
_diffrn_reflns_theta_min 1.69
_exptl_absorpt_coefficient_mu 2.137
_exptl_absorpt_correction_T_max 1.0000
_exptl_absorpt_correction_T_min 0.0842
_exptl_absorpt_correction_type empirical
_exptl_absorpt_process_details sadabs
_exptl_crystal_colour colorless
_exptl_crystal_density_diffrn 1.344
_exptl_crystal_density_method 'not measured'
_exptl_crystal_description prismatic
_exptl_crystal_F_000 420
_exptl_crystal_size_max 0.231
_exptl_crystal_size_mid 0.175
_exptl_crystal_size_min 0.112
_refine_diff_density_max 0.533
_refine_diff_density_min -0.404
_refine_diff_density_rms 0.051
_refine_ls_abs_structure_details 'Flack H D (1983), Acta Cryst. A39, 876-881'
_refine_ls_abs_structure_Flack 0.032(13)
_refine_ls_extinction_method none
_refine_ls_goodness_of_fit_ref 1.017
_refine_ls_hydrogen_treatment constr
_refine_ls_matrix_type full
_refine_ls_number_parameters 222
_refine_ls_number_reflns 3629
_refine_ls_number_restraints 7
_refine_ls_restrained_S_all 1.016
_refine_ls_R_factor_all 0.0824
_refine_ls_R_factor_gt 0.0531
_refine_ls_shift/su_max 0.000
_refine_ls_shift/su_mean 0.000
_refine_ls_structure_factor_coef Fsqd
_refine_ls_weighting_details 'calc w=1/[\s^2^(Fo^2^)+(0.0679P)^2^+0.0603P] where P=(Fo^2^+2Fc^2^)/3'
_refine_ls_weighting_scheme calc
_refine_ls_wR_factor_gt 0.1356
_refine_ls_wR_factor_ref 0.1521
_reflns_number_gt 2377
_reflns_number_total 3629
_reflns_threshold_expression >2sigma(I)
_cod_data_source_file ja5092563_si_003.cif
_cod_data_source_block cd213769
_cod_depositor_comments
;
The following automatic conversions were performed:

'_symmetry_cell_setting' value 'Monoclinic' changed to 'monoclinic'
according to
/home/saulius/struct/COD-crude-data--automatic-downloads/rss-feeds/ACS/lib/dictionaries/cif_core.dic
dictionary named 'cif_core.dic' version 2.4.2 from 2011-04-26.

Automatic conversion script
Id: cif_fix_values 2935 2014-11-11 08:27:57Z andrius 
;
_cod_original_sg_symbol_H-M P2(1)
_cod_database_code 4122933

loop_
_symmetry_equiv_pos_as_xyz
'x, y, z'
'-x, y+1/2, -z'

loop_
_atom_site_label
_atom_site_type_symbol
_atom_site_fract_x
_atom_site_fract_y
_atom_site_fract_z
_atom_site_U_iso_or_equiv
_atom_site_adp_type
_atom_site_occupancy
_atom_site_symmetry_multiplicity
_atom_site_calc_flag
_atom_site_refinement_flags
_atom_site_disorder_assembly
_atom_site_disorder_group
Br1 Br 0.27600(16) 0.32847(6) -0.10175(6) 0.1386(5) Uani 1 1 d . . .
Si1 Si -0.0479(2) 0.30766(15) 0.30537(15) 0.0831(5) Uani 1 1 d . . .
O1 O -0.1748(5) 0.5936(3) 0.2728(4) 0.0853(11) Uani 1 1 d . . .
O2 O 0.1217(6) 0.6562(4) 0.3445(3) 0.0891(12) Uani 1 1 d . . .
O3 O 0.0978(5) 0.3944(3) 0.2602(3) 0.0667(9) Uani 1 1 d . . .
O4 O -0.015(3) 0.3124(14) -0.0014(14) 0.097(4) Uani 0.50 1 d PU A 1
O4' O -0.096(3) 0.3538(16) -0.0284(16) 0.108(5) Uani 0.50 1 d PU A 2
C1 C -0.0074(8) 0.5892(5) 0.2771(5) 0.0678(13) Uani 1 1 d . . .
C2 C 0.3129(8) 0.6431(7) 0.3307(5) 0.0870(19) Uani 1 1 d . . .
C3 C 0.2921(6) 0.5549(4) 0.2328(4) 0.0579(11) Uani 1 1 d . . .
H3 H 0.3811 0.4899 0.2594 0.069 Uiso 1 1 calc R . .
C4 C 0.0846(7) 0.5076(4) 0.2121(4) 0.0573(11) Uani 1 1 d . . .
C5 C -0.0311(7) 0.5037(6) 0.0919(4) 0.0736(14) Uani 1 1 d . A .
H5A H -0.1636 0.4863 0.0884 0.088 Uiso 1 1 calc R . .
H5B H -0.0280 0.5804 0.0592 0.088 Uiso 1 1 calc R . .
C6 C 0.0393(10) 0.4151(6) 0.0243(5) 0.0839(17) Uani 1 1 d . . .
C7 C 0.2230(9) 0.4350(5) 0.0020(4) 0.0697(14) Uani 1 1 d . A .
C8 C 0.3469(8) 0.5170(6) 0.0450(5) 0.0754(15) Uani 1 1 d . . .
H8 H 0.4553 0.5200 0.0190 0.091 Uiso 1 1 calc R A .
C9 C 0.3375(7) 0.6074(4) 0.1309(4) 0.0651(12) Uani 1 1 d . A .
H9A H 0.2398 0.6646 0.0975 0.078 Uiso 1 1 calc R . .
H9B H 0.4597 0.6479 0.1542 0.078 Uiso 1 1 calc R . .
C10 C 0.4357(13) 0.5906(12) 0.4361(6) 0.162(5) Uani 1 1 d . . .
H10A H 0.4382 0.6420 0.4972 0.243 Uiso 1 1 calc R . .
H10B H 0.5638 0.5800 0.4301 0.243 Uiso 1 1 calc R . .
H10C H 0.3836 0.5163 0.4487 0.243 Uiso 1 1 calc R . .
C11 C 0.3756(14) 0.7657(8) 0.3070(9) 0.142(3) Uani 1 1 d . . .
H11A H 0.2868 0.7961 0.2412 0.212 Uiso 1 1 calc R . .
H11B H 0.5015 0.7621 0.2962 0.212 Uiso 1 1 calc R . .
H11C H 0.3778 0.8160 0.3688 0.212 Uiso 1 1 calc R . .
C12 C -0.0809(15) 0.3669(8) 0.4430(8) 0.139(3) Uani 1 1 d . . .
H12A H -0.1351 0.4449 0.4292 0.167 Uiso 1 1 calc R . .
H12B H -0.1747 0.3181 0.4639 0.167 Uiso 1 1 calc R . .
C13 C 0.0883(19) 0.3733(10) 0.5371(8) 0.166(5) Uani 1 1 d . . .
H13A H 0.1701 0.3077 0.5355 0.249 Uiso 1 1 calc R . .
H13B H 0.0504 0.3719 0.6048 0.249 Uiso 1 1 calc R . .
H13C H 0.1563 0.4446 0.5333 0.249 Uiso 1 1 calc R . .
C14 C -0.2894(9) 0.2993(8) 0.2021(7) 0.122(3) Uani 1 1 d . . .
H14A H -0.3527 0.3744 0.1993 0.147 Uiso 1 1 calc R . .
H14B H -0.2724 0.2842 0.1291 0.147 Uiso 1 1 calc R . .
C15 C -0.4178(15) 0.2053(13) 0.2283(11) 0.188(5) Uani 1 1 d . . .
H15A H -0.3467 0.1337 0.2464 0.282 Uiso 1 1 calc R . .
H15B H -0.5257 0.1930 0.1647 0.282 Uiso 1 1 calc R . .
H15C H -0.4624 0.2296 0.2902 0.282 Uiso 1 1 calc R . .
C16 C 0.0836(13) 0.1692(6) 0.3287(9) 0.125(3) Uani 1 1 d . . .
H16A H 0.2138 0.1846 0.3729 0.150 Uiso 1 1 calc R . .
H16B H 0.0244 0.1183 0.3719 0.150 Uiso 1 1 calc R . .
C17 C 0.0915(16) 0.1064(10) 0.2269(12) 0.171(5) Uani 1 1 d . . .
H17A H 0.1140 0.1613 0.1739 0.256 Uiso 1 1 calc R . .
H17B H -0.0280 0.0668 0.1958 0.256 Uiso 1 1 calc R . .
H17C H 0.1939 0.0502 0.2450 0.256 Uiso 1 1 calc R . .

loop_
_atom_site_aniso_label
_atom_site_aniso_U_11
_atom_site_aniso_U_22
_atom_site_aniso_U_33
_atom_site_aniso_U_23
_atom_site_aniso_U_13
_atom_site_aniso_U_12
Br1 0.1881(9) 0.1276(6) 0.1002(5) -0.0328(4) 0.0397(5) 0.0573(6)
Si1 0.0715(10) 0.0905(11) 0.0921(10) 0.0307(9) 0.0304(8) 0.0056(8)
O1 0.059(2) 0.090(2) 0.117(3) 0.006(2) 0.041(2) 0.0186(18)
O2 0.075(3) 0.110(3) 0.086(3) -0.036(2) 0.027(2) 0.006(2)
O3 0.0549(19) 0.073(2) 0.075(2) 0.0095(16) 0.0228(16) 0.0092(15)
O4 0.124(13) 0.087(10) 0.082(9) -0.021(7) 0.028(8) -0.038(7)
O4' 0.126(14) 0.102(11) 0.095(10) -0.029(8) 0.028(9) -0.041(8)
C1 0.055(3) 0.081(3) 0.073(3) 0.009(3) 0.026(3) 0.011(3)
C2 0.061(3) 0.124(5) 0.077(4) -0.037(4) 0.022(3) 0.003(3)
C3 0.046(3) 0.069(3) 0.060(3) -0.008(2) 0.016(2) 0.007(2)
C4 0.047(3) 0.069(3) 0.054(3) 0.007(2) 0.011(2) 0.008(2)
C5 0.045(3) 0.109(4) 0.063(3) 0.008(3) 0.008(2) -0.013(3)
C6 0.104(5) 0.091(4) 0.055(3) -0.006(3) 0.019(3) -0.028(4)
C7 0.086(4) 0.071(3) 0.052(3) -0.004(2) 0.020(3) 0.019(3)
C8 0.055(3) 0.106(4) 0.072(3) 0.002(3) 0.029(2) 0.015(3)
C9 0.057(3) 0.063(3) 0.079(3) -0.005(2) 0.024(2) -0.008(2)
C10 0.108(6) 0.304(16) 0.059(4) -0.051(6) -0.002(4) 0.036(8)
C11 0.155(7) 0.121(6) 0.168(8) -0.077(6) 0.078(6) -0.050(5)
C12 0.162(8) 0.149(8) 0.131(7) 0.068(6) 0.082(6) 0.048(6)
C13 0.242(14) 0.150(9) 0.105(7) 0.016(6) 0.047(8) -0.007(8)
C14 0.068(4) 0.151(7) 0.149(6) 0.056(5) 0.033(4) -0.012(4)
C15 0.115(7) 0.244(14) 0.206(11) 0.053(10) 0.046(7) -0.060(8)
C16 0.120(6) 0.079(4) 0.175(8) 0.034(5) 0.038(6) 0.003(4)
C17 0.155(9) 0.126(7) 0.230(13) -0.068(8) 0.053(9) -0.005(6)

loop_
_atom_type_symbol
_atom_type_description
_atom_type_scat_dispersion_real
_atom_type_scat_dispersion_imag
_atom_type_scat_source
C C 0.0033 0.0016 'International Tables Vol C Tables 4.2.6.8 and 6.1.1.4'
H H 0.0000 0.0000 'International Tables Vol C Tables 4.2.6.8 and 6.1.1.4'
O O 0.0106 0.0060 'International Tables Vol C Tables 4.2.6.8 and 6.1.1.4'
Si Si 0.0817 0.0704 'International Tables Vol C Tables 4.2.6.8 and 6.1.1.4'
Br Br -0.2901 2.4595 'International Tables Vol C Tables 4.2.6.8 and 6.1.1.4'

loop_
_geom_angle_atom_site_label_1
_geom_angle_atom_site_label_2
_geom_angle_atom_site_label_3
_geom_angle
O3 Si1 C16 102.7(3)
O3 Si1 C14 111.0(3)
C16 Si1 C14 114.4(4)
O3 Si1 C12 110.0(4)
C16 Si1 C12 110.4(4)
C14 Si1 C12 108.3(4)
C1 O2 C2 113.4(4)
C4 O3 Si1 135.7(3)
O1 C1 O2 122.3(5)
O1 C1 C4 126.4(5)
O2 C1 C4 111.3(4)
O2 C2 C10 106.9(6)
O2 C2 C11 105.9(6)
C10 C2 C11 113.7(8)
O2 C2 C3 105.7(4)
C10 C2 C3 109.8(6)
C11 C2 C3 114.2(6)
C9 C3 C4 114.8(4)
C9 C3 C2 113.9(4)
C4 C3 C2 103.6(4)
C9 C3 H3 108.1
C4 C3 H3 108.1
C2 C3 H3 108.1
O3 C4 C5 110.5(4)
O3 C4 C1 108.8(4)
C5 C4 C1 110.5(4)
O3 C4 C3 107.3(4)
C5 C4 C3 115.1(4)
C1 C4 C3 104.3(4)
C6 C5 C4 113.7(5)
C6 C5 H5A 108.8
C4 C5 H5A 108.8
C6 C5 H5B 108.8
C4 C5 H5B 108.8
H5A C5 H5B 107.7
O4' C6 O4 35.3(8)
O4' C6 C7 128.2(12)
O4 C6 C7 109.8(10)
O4' C6 C5 110.0(11)
O4 C6 C5 130.3(11)
C7 C6 C5 118.4(5)
C8 C7 C6 126.6(5)
C8 C7 Br1 119.8(4)
C6 C7 Br1 113.7(4)
C7 C8 C9 128.7(5)
C7 C8 H8 115.7
C9 C8 H8 115.7
C8 C9 C3 112.9(4)
C8 C9 H9A 109.0
C3 C9 H9A 109.0
C8 C9 H9B 109.0
C3 C9 H9B 109.0
H9A C9 H9B 107.8
C2 C10 H10A 109.5
C2 C10 H10B 109.5
H10A C10 H10B 109.5
C2 C10 H10C 109.5
H10A C10 H10C 109.5
H10B C10 H10C 109.5
C2 C11 H11A 109.5
C2 C11 H11B 109.5
H11A C11 H11B 109.5
C2 C11 H11C 109.5
H11A C11 H11C 109.5
H11B C11 H11C 109.5
C13 C12 Si1 117.3(7)
C13 C12 H12A 108.0
Si1 C12 H12A 108.0
C13 C12 H12B 108.0
Si1 C12 H12B 108.0
H12A C12 H12B 107.2
C12 C13 H13A 109.5
C12 C13 H13B 109.5
H13A C13 H13B 109.5
C12 C13 H13C 109.5
H13A C13 H13C 109.5
H13B C13 H13C 109.5
C15 C14 Si1 113.6(6)
C15 C14 H14A 108.8
Si1 C14 H14A 108.8
C15 C14 H14B 108.8
Si1 C14 H14B 108.8
H14A C14 H14B 107.7
C14 C15 H15A 109.5
C14 C15 H15B 109.5
H15A C15 H15B 109.5
C14 C15 H15C 109.5
H15A C15 H15C 109.5
H15B C15 H15C 109.5
C17 C16 Si1 115.1(7)
C17 C16 H16A 108.5
Si1 C16 H16A 108.5
C17 C16 H16B 108.5
Si1 C16 H16B 108.5
H16A C16 H16B 107.5
C16 C17 H17A 109.5
C16 C17 H17B 109.5
H17A C17 H17B 109.5
C16 C17 H17C 109.5
H17A C17 H17C 109.5
H17B C17 H17C 109.5

loop_
_geom_bond_atom_site_label_1
_geom_bond_atom_site_label_2
_geom_bond_distance
Br1 C7 1.895(5)
Si1 O3 1.657(4)
Si1 C16 1.829(8)
Si1 C14 1.871(7)
Si1 C12 1.926(9)
O1 C1 1.201(6)
O2 C1 1.318(6)
O2 C2 1.451(7)
O3 C4 1.419(6)
O4 C6 1.253(18)
O4' C6 1.24(2)
C1 C4 1.508(7)
C2 C10 1.500(11)
C2 C11 1.526(12)
C2 C3 1.563(7)
C3 C9 1.525(7)
C3 C4 1.552(7)
C3 H3 0.9800
C4 C5 1.509(7)
C5 C6 1.496(9)
C5 H5A 0.9700
C5 H5B 0.9700
C6 C7 1.451(9)
C7 C8 1.308(8)
C8 C9 1.506(8)
C8 H8 0.9300
C9 H9A 0.9700
C9 H9B 0.9700
C10 H10A 0.9600
C10 H10B 0.9600
C10 H10C 0.9600
C11 H11A 0.9600
C11 H11B 0.9600
C11 H11C 0.9600
C12 C13 1.450(14)
C12 H12A 0.9700
C12 H12B 0.9700
C13 H13A 0.9600
C13 H13B 0.9600
C13 H13C 0.9600
C14 C15 1.515(12)
C14 H14A 0.9700
C14 H14B 0.9700
C15 H15A 0.9600
C15 H15B 0.9600
C15 H15C 0.9600
C16 C17 1.477(14)
C16 H16A 0.9700
C16 H16B 0.9700
C17 H17A 0.9600
C17 H17B 0.9600
C17 H17C 0.9600

loop_
_geom_torsion_atom_site_label_1
_geom_torsion_atom_site_label_2
_geom_torsion_atom_site_label_3
_geom_torsion_atom_site_label_4
_geom_torsion
C16 Si1 O3 C4 169.8(5)
C14 Si1 O3 C4 47.2(6)
C12 Si1 O3 C4 -72.6(5)
C2 O2 C1 O1 -175.7(6)
C2 O2 C1 C4 6.0(6)
C1 O2 C2 C10 -114.2(7)
C1 O2 C2 C11 124.2(6)
C1 O2 C2 C3 2.7(7)
O2 C2 C3 C9 115.7(5)
C10 C2 C3 C9 -129.2(7)
C11 C2 C3 C9 -0.3(8)
O2 C2 C3 C4 -9.7(6)
C10 C2 C3 C4 105.3(6)
C11 C2 C3 C4 -125.7(6)
Si1 O3 C4 C5 -75.9(5)
Si1 O3 C4 C1 45.6(6)
Si1 O3 C4 C3 157.9(3)
O1 C1 C4 O3 -75.9(6)
O2 C1 C4 O3 102.3(5)
O1 C1 C4 C5 45.6(7)
O2 C1 C4 C5 -136.2(5)
O1 C1 C4 C3 169.8(5)
O2 C1 C4 C3 -12.0(5)
C9 C3 C4 O3 132.4(4)
C2 C3 C4 O3 -102.8(5)
C9 C3 C4 C5 8.9(6)
C2 C3 C4 C5 133.8(5)
C9 C3 C4 C1 -112.2(4)
C2 C3 C4 C1 12.6(5)
O3 C4 C5 C6 -53.4(5)
C1 C4 C5 C6 -173.9(4)
C3 C4 C5 C6 68.3(6)
C4 C5 C6 O4' 130.0(11)
C4 C5 C6 O4 96.1(11)
C4 C5 C6 C7 -68.8(6)
O4' C6 C7 C8 165.4(12)
O4 C6 C7 C8 -159.8(9)
C5 C6 C7 C8 8.1(9)
O4' C6 C7 Br1 -13.9(13)
O4 C6 C7 Br1 20.9(9)
C5 C6 C7 Br1 -171.3(4)
C6 C7 C8 C9 3.0(10)
Br1 C7 C8 C9 -177.7(4)
C7 C8 C9 C3 49.8(8)
C4 C3 C9 C8 -69.8(5)
C2 C3 C9 C8 171.0(4)
O3 Si1 C12 C13 -62.5(7)
C16 Si1 C12 C13 50.2(8)
C14 Si1 C12 C13 176.1(7)
O3 Si1 C14 C15 169.7(8)
C16 Si1 C14 C15 54.1(9)
C12 Si1 C14 C15 -69.5(9)
O3 Si1 C16 C17 -71.8(7)
C14 Si1 C16 C17 48.6(8)
C12 Si1 C16 C17 171.0(7)
